data_4076449
loop_
_publ_author_name
'Meredith, Joseph M.'
'Robinson, Robert'
'Goldberg, Karen I.'
'Kaminsky, Werner'
'Heinekey, D. Michael'

_publ_section_title
;
 C--H Bond Activation by Cationic Iridium(III) NHC Complexes: A Combined
 Experimental and Computational Study
;
_journal_issue 5
_journal_name_full Organometallics
_journal_page_first 1879
_journal_paper_doi 10.1021/om2012166
_journal_volume 31
_journal_year 2012
_chemical_formula_moiety 'C30 H46 Cl2 Ir2 N4, 2(C19 H3 B F15)'
_chemical_formula_sum 'C68 H52 B2 Cl2 F30 Ir2 N4'
_chemical_formula_weight 1972.06
_chemical_name_common JMM02053
_chemical_name_systematic JMM02053
_space_group_IT_number 2
_symmetry_cell_setting triclinic
_symmetry_Int_Tables_number 2
_symmetry_space_group_name_Hall '-P 1'
_symmetry_space_group_name_H-M 'P -1'
_atom_sites_solution_hydrogens geom
_atom_sites_solution_primary direct
_atom_sites_solution_secondary difmap
_audit_creation_method SHELXL-97
_cell_angle_alpha 64.004(2)
_cell_angle_beta 68.406(2)
_cell_angle_gamma 72.1790(17)
_cell_formula_units_Z 1
_cell_length_a 12.1212(4)
_cell_length_b 12.4125(7)
_cell_length_c 13.5343(7)
_cell_measurement_reflns_used 419
_cell_measurement_temperature 130(2)
_cell_measurement_theta_max 20
_cell_measurement_theta_min 3
_cell_volume 1676.10(14)
_computing_cell_refinement 'HKL Scalepack (Otwinowski & Minor 1997)'
_computing_data_collection KappaCCD
_computing_data_reduction 'HKL Scalepack (Otwinowski & Minor 1997)'
_computing_molecular_graphics 'maXus, Zortep'
_computing_publication_material 'SHELXL-97 (Sheldrick, 1997)'
_computing_structure_refinement 'SHELXL-97 (Sheldrick, 1997)'
_computing_structure_solution 'SHELXS-97 (Sheldrick, 1997)'
_diffrn_ambient_temperature 130(2)
_diffrn_measured_fraction_theta_full 0.994
_diffrn_measured_fraction_theta_max 0.950
_diffrn_measurement_device_type 'Nonius KappaCCD'
_diffrn_measurement_method '\f and \w scans'
_diffrn_radiation_monochromator graphite
_diffrn_radiation_source 'fine-focus sealed tube'
_diffrn_radiation_type MoK\a
_diffrn_radiation_wavelength 0.71073
_diffrn_reflns_av_R_equivalents 0.0692
_diffrn_reflns_av_sigmaI/netI 0.0768
_diffrn_reflns_limit_h_max 15
_diffrn_reflns_limit_h_min -15
_diffrn_reflns_limit_k_max 11
_diffrn_reflns_limit_k_min -16
_diffrn_reflns_limit_l_max 18
_diffrn_reflns_limit_l_min -18
_diffrn_reflns_number 11439
_diffrn_reflns_theta_full 25.00
_diffrn_reflns_theta_max 28.31
_diffrn_reflns_theta_min 2.13
_exptl_absorpt_coefficient_mu 4.177
_exptl_absorpt_correction_T_max 0.2668
_exptl_absorpt_correction_T_min 0.1919
_exptl_absorpt_correction_type multi-scan
_exptl_absorpt_process_details HKL2008
_exptl_crystal_colour orange
_exptl_crystal_density_diffrn 1.954
_exptl_crystal_density_method 'not measured'
_exptl_crystal_description prism
_exptl_crystal_F_000 956
_exptl_crystal_size_max 0.59
_exptl_crystal_size_mid 0.48
_exptl_crystal_size_min 0.43
_refine_diff_density_max 1.735
_refine_diff_density_min -2.201
_refine_diff_density_rms 0.158
_refine_ls_extinction_coef 0.0007(2)
_refine_ls_extinction_expression Fc^*^=kFc[1+0.001xFc^2^\l^3^/sin(2\q)]^-1/4^
_refine_ls_extinction_method SHELXL
_refine_ls_goodness_of_fit_ref 0.995
_refine_ls_hydrogen_treatment constr
_refine_ls_matrix_type full
_refine_ls_number_parameters 496
_refine_ls_number_reflns 7942
_refine_ls_number_restraints 0
_refine_ls_restrained_S_all 0.995
_refine_ls_R_factor_all 0.0450
_refine_ls_R_factor_gt 0.0361
_refine_ls_shift/su_max 0.000
_refine_ls_shift/su_mean 0.000
_refine_ls_structure_factor_coef Fsqd
_refine_ls_weighting_details 'calc w=1/[\s^2^(Fo^2^)+(0.0366P)^2^+0.0000P] where P=(Fo^2^+2Fc^2^)/3'
_refine_ls_weighting_scheme calc
_refine_ls_wR_factor_gt 0.0790
_refine_ls_wR_factor_ref 0.0817
_reflns_number_gt 6870
_reflns_number_total 7942
_reflns_threshold_expression >2sigma(I)
_cod_data_source_file om2012166_si_003.cif
_cod_data_source_block IMe_Cl_bimetallic_6b
_cod_database_code 4076449

loop_
_symmetry_equiv_pos_as_xyz
'x, y, z'
'-x, -y, -z'

loop_
_atom_site_label
_atom_site_type_symbol
_atom_site_fract_x
_atom_site_fract_y
_atom_site_fract_z
_atom_site_U_iso_or_equiv
_atom_site_adp_type
_atom_site_occupancy
_atom_site_symmetry_multiplicity
_atom_site_calc_flag
_atom_site_refinement_flags
Ir1 Ir 0.368918(14) 0.123085(13) 0.029821(13) 0.01563(6) Uani 1 1 d .
Cl1 Cl 0.40953(9) -0.08952(8) 0.04730(8) 0.01739(19) Uani 1 1 d .
F1 F 0.3493(3) 0.1901(2) 0.5931(2) 0.0319(6) Uani 1 1 d .
F2 F 0.2679(3) -0.0111(2) 0.6511(3) 0.0397(7) Uani 1 1 d .
F3 F 0.0975(3) -0.0069(2) 0.5620(2) 0.0330(6) Uani 1 1 d .
F4 F 0.0136(2) 0.2066(2) 0.4091(2) 0.0305(6) Uani 1 1 d .
F5 F 0.0909(2) 0.4085(2) 0.3505(2) 0.0264(6) Uani 1 1 d .
F6 F 0.3487(2) 0.6341(2) 0.4475(2) 0.0259(6) Uani 1 1 d .
F7 F 0.2828(3) 0.7045(2) 0.6238(2) 0.0315(6) Uani 1 1 d .
F8 F 0.1334(3) 0.5860(2) 0.8267(2) 0.0321(6) Uani 1 1 d .
F9 F 0.0418(2) 0.4008(2) 0.8454(2) 0.0284(6) Uani 1 1 d .
F10 F 0.0986(2) 0.3332(2) 0.6714(2) 0.0245(5) Uani 1 1 d .
F11 F 0.3693(2) 0.4361(2) 0.2036(2) 0.0261(6) Uani 1 1 d .
F12 F 0.3140(3) 0.6073(2) 0.0169(2) 0.0307(6) Uani 1 1 d .
F13 F 0.1537(3) 0.8139(2) 0.0267(2) 0.0330(7) Uani 1 1 d .
F14 F 0.0530(2) 0.8450(2) 0.2306(2) 0.0276(6) Uani 1 1 d .
F15 F 0.1048(2) 0.6767(2) 0.4181(2) 0.0258(6) Uani 1 1 d .
N1 N 0.4592(3) 0.0981(3) 0.2262(3) 0.0198(7) Uani 1 1 d .
N2 N 0.3302(3) -0.0187(3) 0.2884(3) 0.0207(8) Uani 1 1 d .
C1 C 0.2346(4) 0.2839(3) 0.0355(4) 0.0181(8) Uani 1 1 d .
C2 C 0.1842(4) 0.1978(3) 0.0282(4) 0.0196(9) Uani 1 1 d .
C3 C 0.2479(4) 0.1833(3) -0.0805(4) 0.0203(9) Uani 1 1 d .
C4 C 0.3409(4) 0.2554(3) -0.1375(3) 0.0196(9) Uani 1 1 d .
C5 C 0.3341(4) 0.3152(3) -0.0636(3) 0.0174(8) Uani 1 1 d .
C6 C 0.1892(4) 0.3332(4) 0.1289(4) 0.0290(10) Uani 1 1 d .
H6A H 0.1257 0.4042 0.1115 0.035 Uiso 1 1 calc R
H6B H 0.2555 0.3574 0.1348 0.035 Uiso 1 1 calc R
H6C H 0.1565 0.2704 0.2014 0.035 Uiso 1 1 calc R
C7 C 0.0685(4) 0.1519(4) 0.1066(4) 0.0313(11) Uani 1 1 d .
H7A H 0.0007 0.2070 0.0772 0.038 Uiso 1 1 calc R
H7B H 0.0570 0.1487 0.1833 0.038 Uiso 1 1 calc R
H7C H 0.0728 0.0702 0.1101 0.038 Uiso 1 1 calc R
C8 C 0.2189(4) 0.1052(4) -0.1227(4) 0.0279(10) Uani 1 1 d .
H8A H 0.1491 0.1479 -0.1533 0.034 Uiso 1 1 calc R
H8B H 0.2004 0.0287 -0.0594 0.034 Uiso 1 1 calc R
H8C H 0.2883 0.0876 -0.1831 0.034 Uiso 1 1 calc R
C9 C 0.4292(4) 0.2687(4) -0.2508(4) 0.0245(9) Uani 1 1 d .
H9A H 0.4018 0.3441 -0.3088 0.029 Uiso 1 1 calc R
H9B H 0.4362 0.1991 -0.2703 0.029 Uiso 1 1 calc R
H9C H 0.5079 0.2716 -0.2481 0.029 Uiso 1 1 calc R
C10 C 0.4099(4) 0.4064(4) -0.0961(4) 0.0241(9) Uani 1 1 d .
H10A H 0.3802 0.4840 -0.1504 0.029 Uiso 1 1 calc R
H10B H 0.4936 0.3772 -0.1315 0.029 Uiso 1 1 calc R
H10C H 0.4058 0.4180 -0.0276 0.029 Uiso 1 1 calc R
C11 C 0.3867(4) 0.0651(3) 0.1919(4) 0.0198(9) Uani 1 1 d .
C12 C 0.4478(4) 0.0359(4) 0.3405(4) 0.0251(9) Uani 1 1 d .
H12 H 0.4887 0.0443 0.3839 0.030 Uiso 1 1 calc R
C13 C 0.3689(4) -0.0388(4) 0.3803(4) 0.0258(10) Uani 1 1 d .
H13 H 0.3444 -0.0945 0.4564 0.031 Uiso 1 1 calc R
C14 C 0.5365(4) 0.1916(4) 0.1554(4) 0.0256(10) Uani 1 1 d .
H14A H 0.5219 0.2468 0.1948 0.031 Uiso 1 1 calc R
H14B H 0.5176 0.2380 0.0818 0.031 Uiso 1 1 calc R
H14C H 0.6212 0.1523 0.1426 0.031 Uiso 1 1 calc R
C15 C 0.2357(4) -0.0768(4) 0.3008(4) 0.0268(10) Uani 1 1 d .
H15A H 0.1646 -0.0621 0.3612 0.032 Uiso 1 1 calc R
H15B H 0.2646 -0.1646 0.3211 0.032 Uiso 1 1 calc R
H15C H 0.2143 -0.0430 0.2285 0.032 Uiso 1 1 calc R
C16 C 0.4301(4) 0.4020(4) 0.4064(4) 0.0250(9) Uani 1 1 d .
H16A H 0.4546 0.3668 0.4772 0.030 Uiso 1 1 calc R
H16B H 0.4634 0.4768 0.3560 0.030 Uiso 1 1 calc R
H16C H 0.4604 0.3435 0.3679 0.030 Uiso 1 1 calc R
C17 C 0.2286(4) 0.3126(4) 0.4654(3) 0.0191(8) Uani 1 1 d .
C18 C 0.2675(4) 0.1994(4) 0.5417(4) 0.0237(9) Uani 1 1 d .
C19 C 0.2250(4) 0.0943(4) 0.5752(4) 0.0234(9) Uani 1 1 d .
C20 C 0.1395(4) 0.0955(4) 0.5314(4) 0.0232(9) Uani 1 1 d .
C21 C 0.0987(4) 0.2020(4) 0.4540(4) 0.0207(9) Uani 1 1 d .
C22 C 0.1430(4) 0.3071(4) 0.4235(3) 0.0198(9) Uani 1 1 d .
C23 C 0.2320(4) 0.4757(4) 0.5486(3) 0.0185(8) Uani 1 1 d .
C24 C 0.2745(4) 0.5696(4) 0.5465(3) 0.0182(8) Uani 1 1 d .
C25 C 0.2427(4) 0.6085(4) 0.6352(4) 0.0205(9) Uani 1 1 d .
C26 C 0.1648(4) 0.5503(4) 0.7382(4) 0.0224(9) Uani 1 1 d .
C27 C 0.1197(4) 0.4570(4) 0.7465(4) 0.0208(9) Uani 1 1 d .
C28 C 0.1532(4) 0.4235(3) 0.6532(4) 0.0189(8) Uani 1 1 d .
C29 C 0.2440(4) 0.5461(3) 0.3230(3) 0.0177(8) Uani 1 1 d .
C30 C 0.2923(4) 0.5374(4) 0.2160(4) 0.0200(9) Uani 1 1 d .
C31 C 0.2639(4) 0.6237(4) 0.1173(4) 0.0237(9) Uani 1 1 d .
C32 C 0.1834(4) 0.7283(4) 0.1216(4) 0.0221(9) Uani 1 1 d .
C33 C 0.1326(4) 0.7435(4) 0.2253(4) 0.0213(9) Uani 1 1 d .
C34 C 0.1632(4) 0.6537(4) 0.3212(3) 0.0199(9) Uani 1 1 d .
B1 B 0.2828(4) 0.4338(4) 0.4365(4) 0.0192(9) Uani 1 1 d .

loop_
_atom_site_aniso_label
_atom_site_aniso_U_11
_atom_site_aniso_U_22
_atom_site_aniso_U_33
_atom_site_aniso_U_23
_atom_site_aniso_U_13
_atom_site_aniso_U_12
Ir1 0.01445(9) 0.01731(9) 0.01649(9) -0.00783(6) -0.00458(6) -0.00166(5)
Cl1 0.0144(5) 0.0185(4) 0.0202(5) -0.0084(4) -0.0043(4) -0.0027(3)
F1 0.0378(17) 0.0266(13) 0.0370(15) -0.0054(11) -0.0252(14) -0.0041(12)
F2 0.049(2) 0.0200(13) 0.0479(18) -0.0017(12) -0.0262(16) -0.0040(12)
F3 0.0352(17) 0.0255(13) 0.0428(16) -0.0149(12) -0.0081(13) -0.0108(12)
F4 0.0272(16) 0.0375(15) 0.0351(15) -0.0148(12) -0.0116(12) -0.0105(12)
F5 0.0244(15) 0.0254(13) 0.0298(14) -0.0044(11) -0.0132(12) -0.0063(10)
F6 0.0257(15) 0.0296(13) 0.0245(12) -0.0086(11) -0.0052(11) -0.0119(11)
F7 0.0332(17) 0.0300(14) 0.0414(16) -0.0206(12) -0.0094(13) -0.0087(12)
F8 0.0306(17) 0.0428(16) 0.0298(14) -0.0259(13) -0.0038(12) -0.0018(12)
F9 0.0231(15) 0.0359(14) 0.0201(12) -0.0107(11) 0.0011(11) -0.0050(11)
F10 0.0222(14) 0.0248(12) 0.0270(13) -0.0107(10) -0.0006(11) -0.0102(10)
F11 0.0283(15) 0.0250(13) 0.0247(13) -0.0135(11) -0.0056(11) 0.0003(10)
F12 0.0450(18) 0.0300(14) 0.0201(13) -0.0106(11) -0.0079(12) -0.0098(12)
F13 0.0465(19) 0.0271(14) 0.0263(14) -0.0008(11) -0.0189(13) -0.0099(12)
F14 0.0265(15) 0.0222(12) 0.0338(14) -0.0098(11) -0.0127(12) 0.0009(10)
F15 0.0241(15) 0.0311(13) 0.0226(12) -0.0152(11) -0.0068(11) 0.0033(11)
N1 0.0189(19) 0.0223(17) 0.0216(17) -0.0118(14) -0.0068(15) -0.0007(14)
N2 0.022(2) 0.0201(17) 0.0173(17) -0.0070(14) -0.0051(15) -0.0005(14)
C1 0.013(2) 0.0159(19) 0.025(2) -0.0104(16) -0.0069(17) 0.0048(14)
C2 0.017(2) 0.0167(19) 0.025(2) -0.0071(16) -0.0097(18) 0.0002(15)
C3 0.025(2) 0.0130(18) 0.022(2) -0.0032(16) -0.0140(19) 0.0014(16)
C4 0.022(2) 0.0147(19) 0.0178(19) -0.0031(15) -0.0074(18) 0.0010(16)
C5 0.017(2) 0.0140(18) 0.020(2) -0.0048(15) -0.0087(17) 0.0008(15)
C6 0.022(3) 0.032(2) 0.031(2) -0.019(2) -0.001(2) 0.0015(19)
C7 0.025(3) 0.031(2) 0.033(3) -0.006(2) -0.008(2) -0.007(2)
C8 0.031(3) 0.026(2) 0.035(3) -0.0103(19) -0.017(2) -0.0065(19)
C9 0.020(2) 0.026(2) 0.023(2) -0.0070(18) -0.0077(19) 0.0003(17)
C10 0.027(3) 0.020(2) 0.027(2) -0.0087(17) -0.0059(19) -0.0092(17)
C11 0.021(2) 0.0179(19) 0.022(2) -0.0076(16) -0.0110(18) 0.0013(16)
C12 0.027(3) 0.033(2) 0.022(2) -0.0151(18) -0.0102(19) -0.0010(19)
C13 0.030(3) 0.029(2) 0.017(2) -0.0095(18) -0.0076(19) -0.0004(19)
C14 0.021(2) 0.027(2) 0.032(2) -0.0132(19) -0.007(2) -0.0043(18)
C15 0.027(3) 0.029(2) 0.023(2) -0.0071(18) -0.0042(19) -0.0103(19)
C16 0.025(3) 0.028(2) 0.022(2) -0.0104(18) -0.0040(19) -0.0062(18)
C17 0.015(2) 0.023(2) 0.0168(19) -0.0103(16) 0.0006(16) -0.0017(16)
C18 0.024(2) 0.027(2) 0.024(2) -0.0119(18) -0.0126(19) 0.0001(17)
C19 0.027(3) 0.016(2) 0.024(2) -0.0072(17) -0.0075(19) 0.0005(17)
C20 0.025(2) 0.019(2) 0.025(2) -0.0107(17) -0.0018(19) -0.0063(17)
C21 0.016(2) 0.027(2) 0.024(2) -0.0165(18) -0.0020(17) -0.0040(17)
C22 0.014(2) 0.023(2) 0.018(2) -0.0077(16) -0.0020(16) -0.0005(16)
C23 0.017(2) 0.021(2) 0.0188(19) -0.0068(16) -0.0064(17) -0.0035(16)
C24 0.014(2) 0.022(2) 0.0168(19) -0.0075(16) -0.0034(16) -0.0020(15)
C25 0.019(2) 0.021(2) 0.026(2) -0.0128(17) -0.0069(18) -0.0026(16)
C26 0.020(2) 0.029(2) 0.023(2) -0.0159(18) -0.0077(18) 0.0014(17)
C27 0.016(2) 0.025(2) 0.019(2) -0.0091(17) -0.0037(17) -0.0010(16)
C28 0.016(2) 0.0197(19) 0.024(2) -0.0100(17) -0.0083(18) -0.0002(15)
C29 0.020(2) 0.0179(19) 0.0171(19) -0.0061(15) -0.0039(17) -0.0082(16)
C30 0.020(2) 0.019(2) 0.023(2) -0.0089(17) -0.0044(18) -0.0055(16)
C31 0.024(2) 0.029(2) 0.018(2) -0.0098(17) 0.0012(18) -0.0120(18)
C32 0.027(2) 0.019(2) 0.020(2) -0.0015(16) -0.0092(18) -0.0086(17)
C33 0.018(2) 0.0174(19) 0.030(2) -0.0085(17) -0.0088(19) -0.0035(16)
C34 0.020(2) 0.025(2) 0.018(2) -0.0110(17) -0.0029(17) -0.0062(17)
B1 0.016(2) 0.022(2) 0.021(2) -0.0096(19) -0.0060(19) -0.0026(18)

loop_
_atom_type_symbol
_atom_type_description
_atom_type_scat_dispersion_real
_atom_type_scat_dispersion_imag
_atom_type_scat_source
C C 0.0033 0.0016 'International Tables Vol C Tables 4.2.6.8 and 6.1.1.4'
H H 0.0000 0.0000 'International Tables Vol C Tables 4.2.6.8 and 6.1.1.4'
B B 0.0013 0.0007 'International Tables Vol C Tables 4.2.6.8 and 6.1.1.4'
F F 0.0171 0.0103 'International Tables Vol C Tables 4.2.6.8 and 6.1.1.4'
N N 0.0061 0.0033 'International Tables Vol C Tables 4.2.6.8 and 6.1.1.4'
Cl Cl 0.1484 0.1585 'International Tables Vol C Tables 4.2.6.8 and 6.1.1.4'
Ir Ir -1.4442 7.9887 'International Tables Vol C Tables 4.2.6.8 and 6.1.1.4'

loop_
_geom_angle_atom_site_label_1
_geom_angle_atom_site_label_2
_geom_angle_atom_site_label_3
_geom_angle
_geom_angle_site_symmetry_3
C11 Ir1 C5 118.08(16) .
C11 Ir1 C2 110.57(17) .
C5 Ir1 C2 65.12(15) .
C11 Ir1 C1 96.96(16) .
C5 Ir1 C1 38.74(15) .
C2 Ir1 C1 38.87(15) .
C11 Ir1 C3 148.03(18) .
C5 Ir1 C3 64.26(14) .
C2 Ir1 C3 38.77(17) .
C1 Ir1 C3 64.46(15) .
C11 Ir1 C4 156.94(16) .
C5 Ir1 C4 38.87(15) .
C2 Ir1 C4 64.57(16) .
C1 Ir1 C4 64.66(15) .
C3 Ir1 C4 37.64(15) .
C11 Ir1 Cl1 89.50(11) .
C5 Ir1 Cl1 152.37(11) .
C2 Ir1 Cl1 108.63(11) .
C1 Ir1 Cl1 146.84(11) .
C3 Ir1 Cl1 93.62(10) .
C4 Ir1 Cl1 113.53(11) .
C11 Ir1 Cl1 90.17(13) 2_655
C5 Ir1 Cl1 98.04(11) 2_655
C2 Ir1 Cl1 157.55(11) 2_655
C1 Ir1 Cl1 133.15(11) 2_655
C3 Ir1 Cl1 121.66(12) 2_655
C4 Ir1 Cl1 92.99(11) 2_655
Cl1 Ir1 Cl1 79.04(3) 2_655
Ir1 Cl1 Ir1 100.96(3) 2_655
C11 N1 C12 110.6(4) .
C11 N1 C14 126.8(3) .
C12 N1 C14 122.6(4) .
C11 N2 C13 110.8(4) .
C11 N2 C15 127.0(3) .
C13 N2 C15 122.1(4) .
C5 C1 C2 107.5(4) .
C5 C1 C6 126.6(4) .
C2 C1 C6 126.0(4) .
C5 C1 Ir1 69.8(2) .
C2 C1 Ir1 69.9(2) .
C6 C1 Ir1 126.5(3) .
C1 C2 C3 108.1(4) .
C1 C2 C7 125.7(4) .
C3 C2 C7 124.9(4) .
C1 C2 Ir1 71.2(2) .
C3 C2 Ir1 73.1(2) .
C7 C2 Ir1 131.6(3) .
C4 C3 C2 108.2(4) .
C4 C3 C8 127.1(4) .
C2 C3 C8 124.7(4) .
C4 C3 Ir1 71.2(2) .
C2 C3 Ir1 68.2(2) .
C8 C3 Ir1 126.1(3) .
C3 C4 C5 107.2(4) .
C3 C4 C9 127.4(4) .
C5 C4 C9 125.4(4) .
C3 C4 Ir1 71.2(2) .
C5 C4 Ir1 67.9(2) .
C9 C4 Ir1 126.0(3) .
C1 C5 C4 108.8(3) .
C1 C5 C10 126.7(4) .
C4 C5 C10 124.0(4) .
C1 C5 Ir1 71.5(2) .
C4 C5 Ir1 73.2(2) .
C10 C5 Ir1 127.5(3) .
C1 C6 H6A 109.5 .
C1 C6 H6B 109.5 .
H6A C6 H6B 109.5 .
C1 C6 H6C 109.5 .
H6A C6 H6C 109.5 .
H6B C6 H6C 109.5 .
C2 C7 H7A 109.5 .
C2 C7 H7B 109.5 .
H7A C7 H7B 109.5 .
C2 C7 H7C 109.5 .
H7A C7 H7C 109.5 .
H7B C7 H7C 109.5 .
C3 C8 H8A 109.5 .
C3 C8 H8B 109.5 .
H8A C8 H8B 109.5 .
C3 C8 H8C 109.5 .
H8A C8 H8C 109.5 .
H8B C8 H8C 109.5 .
C4 C9 H9A 109.5 .
C4 C9 H9B 109.5 .
H9A C9 H9B 109.5 .
C4 C9 H9C 109.5 .
H9A C9 H9C 109.5 .
H9B C9 H9C 109.5 .
C5 C10 H10A 109.5 .
C5 C10 H10B 109.5 .
H10A C10 H10B 109.5 .
C5 C10 H10C 109.5 .
H10A C10 H10C 109.5 .
H10B C10 H10C 109.5 .
N1 C11 N2 104.4(3) .
N1 C11 Ir1 128.5(3) .
N2 C11 Ir1 127.0(3) .
C13 C12 N1 108.0(4) .
C13 C12 H12 126.0 .
N1 C12 H12 126.0 .
C12 C13 N2 106.2(4) .
C12 C13 H13 126.9 .
N2 C13 H13 126.9 .
N1 C14 H14A 109.5 .
N1 C14 H14B 109.5 .
H14A C14 H14B 109.5 .
N1 C14 H14C 109.5 .
H14A C14 H14C 109.5 .
H14B C14 H14C 109.5 .
N2 C15 H15A 109.5 .
N2 C15 H15B 109.5 .
H15A C15 H15B 109.5 .
N2 C15 H15C 109.5 .
H15A C15 H15C 109.5 .
H15B C15 H15C 109.5 .
B1 C16 H16A 109.5 .
B1 C16 H16B 109.5 .
H16A C16 H16B 109.5 .
B1 C16 H16C 109.5 .
H16A C16 H16C 109.5 .
H16B C16 H16C 109.5 .
C22 C17 C18 111.8(4) .
C22 C17 B1 127.8(3) .
C18 C17 B1 120.4(4) .
F1 C18 C19 115.6(3) .
F1 C18 C17 119.2(4) .
C19 C18 C17 125.1(4) .
F2 C19 C20 119.5(4) .
F2 C19 C18 120.6(4) .
C20 C19 C18 120.0(4) .
F3 C20 C21 120.5(4) .
F3 C20 C19 121.0(4) .
C21 C20 C19 118.5(4) .
F4 C21 C20 120.1(4) .
F4 C21 C22 120.2(4) .
C20 C21 C22 119.7(4) .
F5 C22 C17 121.1(4) .
F5 C22 C21 114.1(4) .
C17 C22 C21 124.8(4) .
C28 C23 C24 111.9(4) .
C28 C23 B1 127.7(4) .
C24 C23 B1 120.3(4) .
F6 C24 C25 115.5(3) .
F6 C24 C23 119.0(4) .
C25 C24 C23 125.3(4) .
F7 C25 C24 121.5(4) .
F7 C25 C26 119.0(4) .
C24 C25 C26 119.5(4) .
F8 C26 C27 121.2(4) .
F8 C26 C25 120.5(4) .
C27 C26 C25 118.3(4) .
F9 C27 C26 119.2(4) .
F9 C27 C28 121.2(4) .
C26 C27 C28 119.6(4) .
F10 C28 C27 113.6(4) .
F10 C28 C23 121.0(4) .
C27 C28 C23 125.4(4) .
C30 C29 C34 112.5(4) .
C30 C29 B1 120.5(4) .
C34 C29 B1 127.0(4) .
F11 C30 C31 114.8(4) .
F11 C30 C29 120.1(4) .
C31 C30 C29 125.0(4) .
F12 C31 C32 119.5(4) .
F12 C31 C30 121.2(4) .
C32 C31 C30 119.4(4) .
F13 C32 C31 120.7(4) .
F13 C32 C33 120.6(4) .
C31 C32 C33 118.7(4) .
F14 C33 C34 121.5(4) .
F14 C33 C32 119.2(4) .
C34 C33 C32 119.4(4) .
F15 C34 C33 114.0(4) .
F15 C34 C29 120.9(3) .
C33 C34 C29 125.0(4) .
C16 B1 C17 109.9(3) .
C16 B1 C23 107.7(3) .
C17 B1 C23 110.7(3) .
C16 B1 C29 108.5(3) .
C17 B1 C29 109.0(3) .
C23 B1 C29 111.0(3) .

loop_
_geom_bond_atom_site_label_1
_geom_bond_atom_site_label_2
_geom_bond_distance
_geom_bond_site_symmetry_2
Ir1 C11 2.061(4) .
Ir1 C5 2.144(4) .
Ir1 C2 2.149(4) .
Ir1 C1 2.166(4) .
Ir1 C3 2.215(4) .
Ir1 C4 2.215(4) .
Ir1 Cl1 2.4506(9) .
Ir1 Cl1 2.4714(10) 2_655
Cl1 Ir1 2.4714(10) 2_655
F1 C18 1.359(5) .
F2 C19 1.354(5) .
F3 C20 1.351(4) .
F4 C21 1.355(5) .
F5 C22 1.357(4) .
F6 C24 1.363(5) .
F7 C25 1.349(4) .
F8 C26 1.341(5) .
F9 C27 1.351(5) .
F10 C28 1.359(4) .
F11 C30 1.354(5) .
F12 C31 1.347(5) .
F13 C32 1.349(4) .
F14 C33 1.345(5) .
F15 C34 1.351(5) .
N1 C11 1.357(5) .
N1 C12 1.367(5) .
N1 C14 1.474(5) .
N2 C11 1.358(5) .
N2 C13 1.384(5) .
N2 C15 1.456(5) .
C1 C5 1.430(6) .
C1 C2 1.436(5) .
C1 C6 1.495(6) .
C2 C3 1.450(6) .
C2 C7 1.511(6) .
C3 C4 1.429(6) .
C3 C8 1.493(6) .
C4 C5 1.452(6) .
C4 C9 1.484(6) .
C5 C10 1.492(5) .
C6 H6A 0.9800 .
C6 H6B 0.9800 .
C6 H6C 0.9800 .
C7 H7A 0.9800 .
C7 H7B 0.9800 .
C7 H7C 0.9800 .
C8 H8A 0.9800 .
C8 H8B 0.9800 .
C8 H8C 0.9800 .
C9 H9A 0.9800 .
C9 H9B 0.9800 .
C9 H9C 0.9800 .
C10 H10A 0.9800 .
C10 H10B 0.9800 .
C10 H10C 0.9800 .
C12 C13 1.338(6) .
C12 H12 0.9500 .
C13 H13 0.9500 .
C14 H14A 0.9800 .
C14 H14B 0.9800 .
C14 H14C 0.9800 .
C15 H15A 0.9800 .
C15 H15B 0.9800 .
C15 H15C 0.9800 .
C16 B1 1.639(6) .
C16 H16A 0.9800 .
C16 H16B 0.9800 .
C16 H16C 0.9800 .
C17 C22 1.383(6) .
C17 C18 1.394(5) .
C17 B1 1.657(6) .
C18 C19 1.377(6) .
C19 C20 1.365(6) .
C20 C21 1.362(6) .
C21 C22 1.397(6) .
C23 C28 1.384(6) .
C23 C24 1.397(5) .
C23 B1 1.662(6) .
C24 C25 1.369(6) .
C25 C26 1.387(6) .
C26 C27 1.371(6) .
C27 C28 1.383(6) .
C29 C30 1.387(6) .
C29 C34 1.390(6) .
C29 B1 1.666(6) .
C30 C31 1.381(6) .
C31 C32 1.375(6) .
C32 C33 1.381(6) .
C33 C34 1.377(6) .
